data_1544555
loop_
_publ_author_name
'Takahashi, Keisuke'
'Ito, Shingo'
'Shintani, Ryo'
'Nozaki, Kyoko'

_publ_section_title
;
 Selective synthesis of unsymmetric dibenzo[a,e]pentalenes by a
 rhodium-catalysed stitching reaction.
;
_journal_issue 1
_journal_name_full 'Chemical science'
_journal_page_first 101
_journal_page_last 107
_journal_paper_doi 10.1039/c6sc04560j
_journal_volume 8
_journal_year 2017
_chemical_formula_moiety 'C29 H34 Si2'
_chemical_formula_sum 'C29 H34 Si2'
_chemical_formula_weight 438.74
_chemical_melting_point 446.0(10)
_chemical_name_systematic 5-(tert-Butyldimethylsilyl)-12-(trimethylsilyl)benzo[a]naphtho[2,3-e]pentalene
_space_group_crystal_system monoclinic
_space_group_IT_number 14
_space_group_name_Hall '-P 2ybc'
_space_group_name_H-M_alt 'P 1 21/c 1'
_symmetry_space_group_name_Hall '-P 2ybc'
_symmetry_space_group_name_H-M 'P 1 21/c 1'
_atom_sites_solution_hydrogens geom
_audit_creation_method SHELXL-2014/6
_audit_update_record
;
2016-10-27 deposited with the CCDC.
2016-11-03 downloaded from the CCDC.
;
_cell_angle_alpha 90
_cell_angle_beta 93.057(7)
_cell_angle_gamma 90
_cell_formula_units_Z 4
_cell_length_a 15.291(8)
_cell_length_b 11.701(6)
_cell_length_c 14.170(8)
_cell_measurement_reflns_used 7866
_cell_measurement_temperature 93
_cell_measurement_theta_max 30.9
_cell_measurement_theta_min 2.3
_cell_volume 2532(2)
_computing_cell_refinement 'RIGAKU CrystalClear'
_computing_data_collection 'RIGAKU CrystalClear'
_computing_data_reduction 'RIGAKU CrystalClear'
_computing_molecular_graphics ORTEP-III
_computing_publication_material 'Yadokari-XG (Wakita, Nemoto, et al.)'
_computing_structure_refinement 'SHELXL-2014/6 (Sheldrick, 2014)'
_computing_structure_solution 'SHELXLT-2014/4 (Sheldrick, 2014)'
_diffrn_ambient_temperature 93
_diffrn_detector_area_resol_mean 28.5714
_diffrn_measured_fraction_theta_full 0.994
_diffrn_measured_fraction_theta_max 0.994
_diffrn_measurement_device_type 'Rigaku Saturn724 CCD'
_diffrn_measurement_method 'omega scans'
_diffrn_radiation_type MoK\a
_diffrn_radiation_wavelength 0.71075
_diffrn_reflns_av_R_equivalents 0.0924
_diffrn_reflns_av_unetI/netI 0.0797
_diffrn_reflns_Laue_measured_fraction_full 0.994
_diffrn_reflns_Laue_measured_fraction_max 0.994
_diffrn_reflns_limit_h_max 18
_diffrn_reflns_limit_h_min -18
_diffrn_reflns_limit_k_max 10
_diffrn_reflns_limit_k_min -14
_diffrn_reflns_limit_l_max 17
_diffrn_reflns_limit_l_min -17
_diffrn_reflns_number 17515
_diffrn_reflns_point_group_measured_fraction_full 0.994
_diffrn_reflns_point_group_measured_fraction_max 0.994
_diffrn_reflns_theta_full 25.242
_diffrn_reflns_theta_max 25.999
_diffrn_reflns_theta_min 2.259
_exptl_absorpt_coefficient_mu 0.154
_exptl_absorpt_correction_T_max 1.000
_exptl_absorpt_correction_T_min 0.336
_exptl_absorpt_correction_type multi-scan
_exptl_absorpt_process_details 'Jacobson, R. (1998) Private communication'
_exptl_crystal_colour Red
_exptl_crystal_density_diffrn 1.151
_exptl_crystal_description Block
_exptl_crystal_F_000 944
_exptl_crystal_recrystallization_method 'Re-crystallisation from solvent: dichloromethane/methanol'
_exptl_crystal_size_max 0.30
_exptl_crystal_size_mid 0.15
_exptl_crystal_size_min 0.08
_refine_diff_density_max 0.580
_refine_diff_density_min -0.603
_refine_diff_density_rms 0.143
_refine_ls_extinction_method none
_refine_ls_goodness_of_fit_ref 1.168
_refine_ls_hydrogen_treatment constr
_refine_ls_matrix_type full
_refine_ls_number_parameters 288
_refine_ls_number_reflns 4952
_refine_ls_number_restraints 0
_refine_ls_restrained_S_all 1.168
_refine_ls_R_factor_all 0.0922
_refine_ls_R_factor_gt 0.0772
_refine_ls_shift/su_max 0.009
_refine_ls_shift/su_mean 0.001
_refine_ls_structure_factor_coef Fsqd
_refine_ls_weighting_details 'w=1/[\s^2^(Fo^2^)+(0.1001P)^2^+3.0719P] where P=(Fo^2^+2Fc^2^)/3'
_refine_ls_weighting_scheme calc
_refine_ls_wR_factor_gt 0.1967
_refine_ls_wR_factor_ref 0.2171
_reflns_Friedel_coverage 0.000
_reflns_number_gt 4312
_reflns_number_total 4952
_reflns_threshold_expression 'I > 2\s(I)'
_cod_data_source_file c6sc04560j2.cif
_cod_data_source_block PhNpPen
_cod_depositor_comments
;
The following automatic conversions were performed:

'_chemical_melting_point' value '445--447' was changed to '446.0(10)'
- the average value was taken and precision was estimated.

'_exptl_absorpt_correction_type' value 'Multi-scan' changed to
'multi-scan' according to
/usr/data/users/saulius/crontab/automatic-downloads/rss-feeds/RSC/lib/dictionaries/cif_core.dic
dictionary named 'cif_core.dic' version 2.4.2 from 2011-04-26.

Automatic conversion script
Id: cif_fix_values 4268 2015-11-12 08:31:59Z antanas 

 Adding full bibliography for 1544554--1544556.cif.

 Adding full bibliography for 1544554--1544556.cif.
;
_cod_database_code 1544555
_shelx_space_group_comment
;
The symmetry employed for this shelxl refinement is uniquely defined
by the following loop, which should always be used as a source of
symmetry information in preference to the above space-group names.
They are only intended as comments.
;
_shelxl_version_number 2014/6

loop_
_space_group_symop_operation_xyz
'x, y, z'
'-x, y+1/2, -z+1/2'
'-x, -y, -z'
'x, -y-1/2, z-1/2'

loop_
_atom_site_label
_atom_site_type_symbol
_atom_site_fract_x
_atom_site_fract_y
_atom_site_fract_z
_atom_site_U_iso_or_equiv
_atom_site_adp_type
_atom_site_occupancy
_atom_site_site_symmetry_order
_atom_site_calc_flag
_atom_site_refinement_flags_posn
_atom_site_refinement_flags_adp
Si1 Si 0.34857(6) 0.84195(7) 0.12178(6) 0.0127(2) Uani 1 1 d . .
Si2 Si 0.13159(6) 0.34556(7) 0.27720(6) 0.0157(3) Uani 1 1 d . .
C20 C 0.2321(2) 0.7531(3) 0.2685(2) 0.0137(6) Uani 1 1 d . .
C19 C 0.2172(2) 0.8532(3) 0.3147(2) 0.0165(7) Uani 1 1 d . .
H10 H 0.2411 0.9208 0.2931 0.020 Uiso 1 1 calc R U
C1 C 0.2877(2) 0.7283(3) 0.1871(2) 0.0140(6) Uani 1 1 d . .
C21 C 0.4548(2) 0.8751(3) 0.1920(2) 0.0156(7) Uani 1 1 d . .
C9 C 0.2146(2) 0.4419(3) 0.2238(2) 0.0147(6) Uani 1 1 d . .
C10 C 0.2242(2) 0.5567(3) 0.2401(2) 0.0135(6) Uani 1 1 d . .
C4 C 0.3740(2) 0.5147(3) 0.0452(2) 0.0182(7) Uani 1 1 d . .
H1 H 0.4008 0.5812 0.0255 0.022 Uiso 1 1 calc R U
C12 C 0.1433(2) 0.6476(3) 0.3784(2) 0.0173(7) Uani 1 1 d . .
H5 H 0.1191 0.5795 0.3987 0.021 Uiso 1 1 calc R U
C7 C 0.2944(2) 0.3123(3) 0.1050(2) 0.0174(7) Uani 1 1 d . .
H4 H 0.2683 0.2452 0.1245 0.021 Uiso 1 1 calc R U
C26 C 0.3723(2) 0.8004(3) -0.0021(2) 0.0182(7) Uani 1 1 d . .
H23 H 0.3253 0.7541 -0.0286 0.027 Uiso 1 1 calc R U
H24 H 0.4260 0.7579 -0.0014 0.027 Uiso 1 1 calc R U
H25 H 0.3778 0.8680 -0.0397 0.027 Uiso 1 1 calc R U
C2 C 0.2836(2) 0.6108(3) 0.1751(2) 0.0136(6) Uani 1 1 d . .
C5 C 0.3922(2) 0.4092(3) 0.0028(2) 0.0191(7) Uani 1 1 d . .
H2 H 0.4304 0.4063 -0.0461 0.023 Uiso 1 1 calc R U
C6 C 0.3537(2) 0.3097(3) 0.0333(2) 0.0192(7) Uani 1 1 d . .
H3 H 0.3675 0.2403 0.0058 0.023 Uiso 1 1 calc R U
C17 C 0.1502(2) 0.9577(3) 0.4452(2) 0.0193(7) Uani 1 1 d . .
H9 H 0.1734 1.0261 0.4243 0.023 Uiso 1 1 calc R U
C14 C 0.0787(2) 0.7546(3) 0.5099(2) 0.0213(7) Uani 1 1 d . .
H6 H 0.0547 0.6875 0.5323 0.026 Uiso 1 1 calc R U
C28 C 0.0215(2) 0.4154(3) 0.2645(3) 0.0233(8) Uani 1 1 d . .
H29 H 0.0055 0.4265 0.1987 0.035 Uiso 1 1 calc R U
H30 H 0.0236 0.4880 0.2961 0.035 Uiso 1 1 calc R U
H31 H -0.0212 0.3675 0.2922 0.035 Uiso 1 1 calc R U
C22 C 0.4382(2) 0.9268(3) 0.2890(2) 0.0260(8) Uani 1 1 d . .
H11 H 0.4931 0.9384 0.3238 0.039 Uiso 1 1 calc R U
H12 H 0.4025 0.8756 0.3233 0.039 Uiso 1 1 calc R U
H13 H 0.4086 0.9987 0.2806 0.039 Uiso 1 1 calc R U
C25 C 0.2783(2) 0.9726(3) 0.1091(3) 0.0237(8) Uani 1 1 d . .
H20 H 0.2983 1.0194 0.0590 0.036 Uiso 1 1 calc R U
H21 H 0.2818 1.0149 0.1672 0.036 Uiso 1 1 calc R U
H22 H 0.2187 0.9503 0.0946 0.036 Uiso 1 1 calc R U
C16 C 0.1017(2) 0.9572(3) 0.5237(2) 0.0209(7) Uani 1 1 d . .
H8 H 0.0925 1.0253 0.5556 0.025 Uiso 1 1 calc R U
C15 C 0.0658(2) 0.8557(3) 0.5566(3) 0.0231(8) Uani 1 1 d . .
H7 H 0.0332 0.8566 0.6102 0.028 Uiso 1 1 calc R U
C23 C 0.5091(2) 0.9595(3) 0.1362(2) 0.0249(8) Uani 1 1 d . .
H14 H 0.4771 1.0296 0.1270 0.037 Uiso 1 1 calc R U
H15 H 0.5205 0.9270 0.0759 0.037 Uiso 1 1 calc R U
H16 H 0.5635 0.9746 0.1708 0.037 Uiso 1 1 calc R U
C24 C 0.5080(2) 0.7640(3) 0.2081(3) 0.0273(8) Uani 1 1 d . .
H17 H 0.5612 0.7806 0.2446 0.041 Uiso 1 1 calc R U
H18 H 0.5220 0.7325 0.1481 0.041 Uiso 1 1 calc R U
H19 H 0.4740 0.7098 0.2414 0.041 Uiso 1 1 calc R U
C27 C 0.1632(3) 0.3189(3) 0.4046(3) 0.0294(9) Uani 1 1 d . .
H26 H 0.1170 0.2783 0.4333 0.044 Uiso 1 1 calc R U
H27 H 0.1730 0.3906 0.4364 0.044 Uiso 1 1 calc R U
H28 H 0.2159 0.2742 0.4095 0.044 Uiso 1 1 calc R U
C29 C 0.1203(3) 0.2049(3) 0.2150(3) 0.0409(11) Uani 1 1 d . .
H32 H 0.0715 0.1638 0.2381 0.061 Uiso 1 1 calc R U
H33 H 0.1729 0.1611 0.2266 0.061 Uiso 1 1 calc R U
H34 H 0.1108 0.2176 0.1483 0.061 Uiso 1 1 calc R U
C18 C 0.1654(2) 0.8553(3) 0.3955(2) 0.0154(7) Uani 1 1 d . .
C3 C 0.3160(2) 0.5184(3) 0.1163(2) 0.0141(6) Uani 1 1 d . .
C8 C 0.2745(2) 0.4160(3) 0.1470(2) 0.0141(6) Uani 1 1 d . .
C11 C 0.1932(2) 0.6479(3) 0.3013(2) 0.0145(7) Uani 1 1 d . .
C13 C 0.1281(2) 0.7514(3) 0.4281(2) 0.0172(7) Uani 1 1 d . .

loop_
_atom_site_aniso_label
_atom_site_aniso_U_11
_atom_site_aniso_U_22
_atom_site_aniso_U_33
_atom_site_aniso_U_23
_atom_site_aniso_U_13
_atom_site_aniso_U_12
Si1 0.0129(4) 0.0114(5) 0.0136(5) 0.0004(3) -0.0015(3) -0.0014(3)
Si2 0.0149(5) 0.0129(5) 0.0192(5) 0.0008(3) 0.0012(3) -0.0018(3)
C20 0.0103(14) 0.0159(16) 0.0147(15) 0.0004(12) -0.0013(11) 0.0010(12)
C19 0.0136(15) 0.0172(17) 0.0184(16) -0.0007(12) -0.0016(12) 0.0008(12)
C1 0.0125(15) 0.0146(16) 0.0144(15) -0.0019(12) -0.0042(12) 0.0021(12)
C21 0.0164(16) 0.0170(16) 0.0132(15) 0.0009(12) -0.0013(12) -0.0037(13)
C9 0.0139(15) 0.0123(15) 0.0174(15) 0.0008(12) -0.0035(12) 0.0003(12)
C10 0.0116(14) 0.0154(16) 0.0134(15) 0.0025(12) -0.0016(11) 0.0012(12)
C4 0.0157(16) 0.0174(17) 0.0212(16) -0.0016(13) -0.0001(13) -0.0016(13)
C12 0.0164(16) 0.0183(18) 0.0171(16) -0.0003(12) -0.0005(13) -0.0012(13)
C7 0.0148(15) 0.0171(17) 0.0199(16) -0.0019(13) -0.0026(12) -0.0011(13)
C26 0.0207(17) 0.0181(17) 0.0155(15) -0.0007(13) -0.0009(12) -0.0047(13)
C2 0.0093(14) 0.0137(16) 0.0175(15) 0.0012(12) -0.0015(12) -0.0015(12)
C5 0.0144(16) 0.0236(19) 0.0191(16) -0.0023(13) 0.0005(13) 0.0029(13)
C6 0.0175(16) 0.0164(17) 0.0236(17) -0.0025(13) -0.0017(13) 0.0019(13)
C17 0.0138(16) 0.0198(17) 0.0238(17) -0.0049(13) -0.0041(13) 0.0028(13)
C14 0.0162(16) 0.0235(19) 0.0246(18) -0.0012(14) 0.0048(13) 0.0011(14)
C28 0.0143(16) 0.029(2) 0.0259(18) 0.0058(15) -0.0033(13) -0.0024(14)
C22 0.0240(19) 0.035(2) 0.0190(17) -0.0064(15) -0.0014(14) -0.0106(16)
C25 0.0294(19) 0.0160(17) 0.0257(18) 0.0077(14) 0.0015(15) 0.0033(14)
C16 0.0151(16) 0.0245(19) 0.0226(17) -0.0101(14) -0.0044(13) 0.0053(14)
C15 0.0152(17) 0.033(2) 0.0211(17) -0.0057(15) 0.0015(13) 0.0024(14)
C23 0.0243(18) 0.028(2) 0.0223(18) -0.0010(14) 0.0004(14) -0.0141(15)
C24 0.0192(18) 0.026(2) 0.036(2) -0.0008(16) -0.0073(15) 0.0013(15)
C27 0.027(2) 0.033(2) 0.0273(19) 0.0130(16) -0.0022(15) -0.0001(17)
C29 0.043(3) 0.022(2) 0.061(3) -0.016(2) 0.026(2) -0.0163(18)
C18 0.0118(15) 0.0197(17) 0.0143(15) -0.0018(12) -0.0035(12) 0.0034(12)
C3 0.0113(14) 0.0140(16) 0.0165(15) -0.0010(12) -0.0029(12) 0.0011(12)
C8 0.0114(15) 0.0143(16) 0.0160(15) 0.0006(12) -0.0036(12) -0.0010(12)
C11 0.0128(15) 0.0136(16) 0.0163(16) -0.0019(12) -0.0045(12) 0.0010(12)
C13 0.0128(15) 0.0202(17) 0.0183(16) -0.0007(13) -0.0030(12) 0.0010(13)

loop_
_atom_type_symbol
_atom_type_description
_atom_type_scat_dispersion_real
_atom_type_scat_dispersion_imag
_atom_type_scat_source
C C 0.0033 0.0016 'International Tables Vol C Tables 4.2.6.8 and 6.1.1.4'
H H 0.0000 0.0000 'International Tables Vol C Tables 4.2.6.8 and 6.1.1.4'
Si Si 0.0817 0.0704 'International Tables Vol C Tables 4.2.6.8 and 6.1.1.4'

loop_
_geom_angle_atom_site_label_1
_geom_angle_atom_site_label_2
_geom_angle_atom_site_label_3
_geom_angle
C25 Si1 C26 105.10(16)
C25 Si1 C1 109.01(15)
C26 Si1 C1 113.59(15)
C25 Si1 C21 110.76(16)
C26 Si1 C21 109.89(15)
C1 Si1 C21 108.47(14)
C27 Si2 C29 108.7(2)
C27 Si2 C28 110.51(17)
C29 Si2 C28 106.2(2)
C27 Si2 C9 110.01(16)
C29 Si2 C9 112.58(17)
C28 Si2 C9 108.76(15)
C19 C20 C11 119.4(3)
C19 C20 C1 130.6(3)
C11 C20 C1 109.9(3)
C20 C19 C18 120.8(3)
C20 C19 H10 119.6
C18 C19 H10 119.6
C2 C1 C20 105.3(3)
C2 C1 Si1 131.1(2)
C20 C1 Si1 123.7(2)
C23 C21 C22 109.1(3)
C23 C21 C24 108.8(3)
C22 C21 C24 108.1(3)
C23 C21 Si1 109.4(2)
C22 C21 Si1 111.8(2)
C24 C21 Si1 109.5(2)
C10 C9 C8 105.0(3)
C10 C9 Si2 126.0(2)
C8 C9 Si2 128.6(2)
C9 C10 C11 141.0(3)
C9 C10 C2 112.4(3)
C11 C10 C2 106.7(3)
C3 C4 C5 119.3(3)
C3 C4 H1 120.3
C5 C4 H1 120.3
C11 C12 C13 120.3(3)
C11 C12 H5 119.9
C13 C12 H5 119.9
C8 C7 C6 119.6(3)
C8 C7 H4 120.2
C6 C7 H4 120.2
Si1 C26 H23 109.5
Si1 C26 H24 109.5
H23 C26 H24 109.5
Si1 C26 H25 109.5
H23 C26 H25 109.5
H24 C26 H25 109.5
C1 C2 C3 141.9(3)
C1 C2 C10 112.0(3)
C3 C2 C10 106.0(3)
C6 C5 C4 120.4(3)
C6 C5 H2 119.8
C4 C5 H2 119.8
C5 C6 C7 120.8(3)
C5 C6 H3 119.6
C7 C6 H3 119.6
C16 C17 C18 120.7(3)
C16 C17 H9 119.6
C18 C17 H9 119.6
C15 C14 C13 120.8(3)
C15 C14 H6 119.6
C13 C14 H6 119.6
Si2 C28 H29 109.5
Si2 C28 H30 109.5
H29 C28 H30 109.5
Si2 C28 H31 109.5
H29 C28 H31 109.5
H30 C28 H31 109.5
C21 C22 H11 109.5
C21 C22 H12 109.5
H11 C22 H12 109.5
C21 C22 H13 109.5
H11 C22 H13 109.5
H12 C22 H13 109.5
Si1 C25 H20 109.5
Si1 C25 H21 109.5
H20 C25 H21 109.5
Si1 C25 H22 109.5
H20 C25 H22 109.5
H21 C25 H22 109.5
C17 C16 C15 120.9(3)
C17 C16 H8 119.6
C15 C16 H8 119.5
C14 C15 C16 120.1(3)
C14 C15 H7 120.0
C16 C15 H7 120.0
C21 C23 H14 109.5
C21 C23 H15 109.5
H14 C23 H15 109.5
C21 C23 H16 109.5
H14 C23 H16 109.5
H15 C23 H16 109.5
C21 C24 H17 109.5
C21 C24 H18 109.5
H17 C24 H18 109.5
C21 C24 H19 109.5
H17 C24 H19 109.5
H18 C24 H19 109.5
Si2 C27 H26 109.5
Si2 C27 H27 109.5
H26 C27 H27 109.5
Si2 C27 H28 109.5
H26 C27 H28 109.5
H27 C27 H28 109.5
Si2 C29 H32 109.5
Si2 C29 H33 109.5
H32 C29 H33 109.5
Si2 C29 H34 109.5
H32 C29 H34 109.5
H33 C29 H34 109.5
C17 C18 C19 121.8(3)
C17 C18 C13 118.7(3)
C19 C18 C13 119.5(3)
C4 C3 C8 120.5(3)
C4 C3 C2 133.5(3)
C8 C3 C2 106.0(3)
C7 C8 C3 119.3(3)
C7 C8 C9 130.3(3)
C3 C8 C9 110.5(3)
C12 C11 C20 120.9(3)
C12 C11 C10 133.0(3)
C20 C11 C10 106.0(3)
C14 C13 C12 122.2(3)
C14 C13 C18 118.8(3)
C12 C13 C18 119.0(3)

loop_
_geom_bond_atom_site_label_1
_geom_bond_atom_site_label_2
_geom_bond_distance
Si1 C25 1.871(4)
Si1 C26 1.876(3)
Si1 C1 1.893(3)
Si1 C21 1.899(3)
Si2 C27 1.870(4)
Si2 C29 1.871(4)
Si2 C28 1.871(4)
Si2 C9 1.886(3)
C20 C19 1.366(5)
C20 C11 1.453(4)
C20 C1 1.498(4)
C19 C18 1.427(5)
C19 H10 0.9300
C1 C2 1.386(5)
C21 C23 1.536(4)
C21 C22 1.536(4)
C21 C24 1.544(5)
C9 C10 1.369(5)
C9 C8 1.491(4)
C10 C11 1.470(4)
C10 C2 1.471(4)
C4 C3 1.378(4)
C4 C5 1.408(5)
C4 H1 0.9300
C12 C11 1.366(5)
C12 C13 1.429(5)
C12 H5 0.9300
C7 C8 1.392(5)
C7 C6 1.398(5)
C7 H4 0.9300
C26 H23 0.9600
C26 H24 0.9600
C26 H25 0.9600
C2 C3 1.467(4)
C5 C6 1.384(5)
C5 H2 0.9300
C6 H3 0.9300
C17 C16 1.370(5)
C17 C18 1.416(5)
C17 H9 0.9300
C14 C15 1.375(5)
C14 C13 1.418(5)
C14 H6 0.9300
C28 H29 0.9600
C28 H30 0.9600
C28 H31 0.9600
C22 H11 0.9600
C22 H12 0.9600
C22 H13 0.9600
C25 H20 0.9600
C25 H21 0.9600
C25 H22 0.9600
C16 C15 1.399(5)
C16 H8 0.9300
C15 H7 0.9300
C23 H14 0.9600
C23 H15 0.9600
C23 H16 0.9600
C24 H17 0.9600
C24 H18 0.9600
C24 H19 0.9600
C27 H26 0.9600
C27 H27 0.9600
C27 H28 0.9600
C29 H32 0.9600
C29 H33 0.9600
C29 H34 0.9600
C18 C13 1.430(5)
C3 C8 1.434(4)

loop_
_geom_torsion_atom_site_label_1
_geom_torsion_atom_site_label_2
_geom_torsion_atom_site_label_3
_geom_torsion_atom_site_label_4
_geom_torsion
C11 C20 C19 C18 1.2(5)
C1 C20 C19 C18 -175.9(3)
C19 C20 C1 C2 175.2(3)
C11 C20 C1 C2 -2.0(3)
C19 C20 C1 Si1 -3.9(5)
C11 C20 C1 Si1 178.8(2)
C25 Si1 C1 C2 142.1(3)
C26 Si1 C1 C2 25.3(4)
C21 Si1 C1 C2 -97.2(3)
C25 Si1 C1 C20 -39.0(3)
C26 Si1 C1 C20 -155.8(2)
C21 Si1 C1 C20 81.7(3)
C25 Si1 C21 C23 -65.3(3)
C26 Si1 C21 C23 50.4(3)
C1 Si1 C21 C23 175.1(2)
C25 Si1 C21 C22 55.7(3)
C26 Si1 C21 C22 171.4(2)
C1 Si1 C21 C22 -63.9(3)
C25 Si1 C21 C24 175.5(2)
C26 Si1 C21 C24 -68.8(3)
C1 Si1 C21 C24 55.9(3)
C27 Si2 C9 C10 -73.1(3)
C29 Si2 C9 C10 165.4(3)
C28 Si2 C9 C10 48.0(3)
C27 Si2 C9 C8 115.8(3)
C29 Si2 C9 C8 -5.6(4)
C28 Si2 C9 C8 -123.0(3)
C8 C9 C10 C11 -178.5(4)
Si2 C9 C10 C11 8.7(6)
C8 C9 C10 C2 3.2(4)
Si2 C9 C10 C2 -169.6(2)
C20 C1 C2 C3 -179.8(4)
Si1 C1 C2 C3 -0.7(6)
C20 C1 C2 C10 3.5(3)
Si1 C1 C2 C10 -177.5(2)
C9 C10 C2 C1 175.2(3)
C11 C10 C2 C1 -3.7(4)
C9 C10 C2 C3 -2.7(4)
C11 C10 C2 C3 178.4(2)
C3 C4 C5 C6 -1.3(5)
C4 C5 C6 C7 1.7(5)
C8 C7 C6 C5 -0.8(5)
C18 C17 C16 C15 -0.2(5)
C13 C14 C15 C16 -0.1(5)
C17 C16 C15 C14 -0.2(5)
C16 C17 C18 C19 -178.7(3)
C16 C17 C18 C13 0.9(5)
C20 C19 C18 C17 179.1(3)
C20 C19 C18 C13 -0.5(5)
C5 C4 C3 C8 0.0(5)
C5 C4 C3 C2 179.2(3)
C1 C2 C3 C4 4.8(7)
C10 C2 C3 C4 -178.4(3)
C1 C2 C3 C8 -176.0(4)
C10 C2 C3 C8 0.9(3)
C6 C7 C8 C3 -0.5(5)
C6 C7 C8 C9 -179.9(3)
C4 C3 C8 C7 0.9(5)
C2 C3 C8 C7 -178.5(3)
C4 C3 C8 C9 -179.7(3)
C2 C3 C8 C9 1.0(3)
C10 C9 C8 C7 176.9(3)
Si2 C9 C8 C7 -10.6(5)
C10 C9 C8 C3 -2.6(4)
Si2 C9 C8 C3 169.9(2)
C13 C12 C11 C20 0.3(5)
C13 C12 C11 C10 175.9(3)
C19 C20 C11 C12 -1.1(5)
C1 C20 C11 C12 176.5(3)
C19 C20 C11 C10 -177.8(3)
C1 C20 C11 C10 -0.1(3)
C9 C10 C11 C12 7.7(7)
C2 C10 C11 C12 -173.9(3)
C9 C10 C11 C20 -176.2(4)
C2 C10 C11 C20 2.2(3)
C15 C14 C13 C12 179.5(3)
C15 C14 C13 C18 0.7(5)
C11 C12 C13 C14 -178.3(3)
C11 C12 C13 C18 0.4(5)
C17 C18 C13 C14 -1.1(5)
C19 C18 C13 C14 178.5(3)
C17 C18 C13 C12 -179.9(3)
C19 C18 C13 C12 -0.3(5)
